data_2231618
loop_
_publ_author_name
'Wang, Jin'
'Zhong, Jun-Wen'
'Liu, Pei-Lian'
'Cao, Wan-Wan'
'Zeng, Zhuo'

_publ_section_title
;
 3,3,4,4-Tetrafluoro-1-[2-(3,3,4,4-tetrafluoropyrrolidin-1-yl)phenyl]pyrrolidine
;
_journal_coeditor_code LR2025
_journal_issue 9
_journal_name_full 'Acta Crystallographica Section E'
_journal_page_first o2399
_journal_paper_doi 10.1107/S1600536811033757
_journal_volume 67
_journal_year 2011
_chemical_formula_iupac 'C14 H12 F8 N2'
_chemical_formula_moiety 'C14 H12 F8 N2'
_chemical_formula_sum 'C14 H12 F8 N2'
_chemical_formula_weight 360.26
_chemical_name_systematic
;
3,3,4,4-Tetrafluoro-1-[2-(3,3,4,4-tetrafluoropyrrolidin-1-yl)phenyl]pyrrolidine
;
_space_group_IT_number 60
_symmetry_cell_setting orthorhombic
_symmetry_space_group_name_Hall '-P 2n 2ab'
_symmetry_space_group_name_H-M 'P b c n'
_atom_sites_solution_hydrogens geom
_atom_sites_solution_primary direct
_atom_sites_solution_secondary difmap
_audit_creation_method SHELXL97
_cell_angle_alpha 90.00
_cell_angle_beta 90.00
_cell_angle_gamma 90.00
_cell_formula_units_Z 4
_cell_length_a 8.678(3)
_cell_length_b 9.818(3)
_cell_length_c 17.088(5)
_cell_measurement_reflns_used 1256
_cell_measurement_temperature 293(2)
_cell_measurement_theta_max 20.35
_cell_measurement_theta_min 2.35
_cell_volume 1455.9(8)
_computing_cell_refinement 'SMART (Bruker, 1997)'
_computing_data_collection 'SMART (Bruker, 1997)'
_computing_data_reduction 'SAINT (Bruker, 1997)'
_computing_molecular_graphics 'SHELXTL (Sheldrick, 2008)'
_computing_publication_material 'SHELXTL (Sheldrick, 2008)'
_computing_structure_refinement 'SHELXL97 (Sheldrick, 2008)'
_computing_structure_solution 'SHELXS97 (Sheldrick, 2008)'
_diffrn_ambient_temperature 293(2)
_diffrn_measured_fraction_theta_full 0.999
_diffrn_measured_fraction_theta_max 0.999
_diffrn_measurement_device_type 'Bruker SMART CCD area-detector'
_diffrn_measurement_method '\f and \w'
_diffrn_radiation_monochromator graphite
_diffrn_radiation_source 'fine-focus sealed tube'
_diffrn_radiation_type MoK\a
_diffrn_radiation_wavelength 0.71073
_diffrn_reflns_av_R_equivalents 0.0362
_diffrn_reflns_av_sigmaI/netI 0.0261
_diffrn_reflns_limit_h_max 10
_diffrn_reflns_limit_h_min -8
_diffrn_reflns_limit_k_max 11
_diffrn_reflns_limit_k_min -10
_diffrn_reflns_limit_l_max 16
_diffrn_reflns_limit_l_min -20
_diffrn_reflns_number 6762
_diffrn_reflns_theta_full 24.99
_diffrn_reflns_theta_max 24.99
_diffrn_reflns_theta_min 2.38
_exptl_absorpt_coefficient_mu 0.170
_exptl_absorpt_correction_T_max 0.963
_exptl_absorpt_correction_T_min 0.928
_exptl_absorpt_correction_type multi-scan
_exptl_absorpt_process_details '(SADABS; Sheldrick, 1996)'
_exptl_crystal_colour colourless
_exptl_crystal_density_diffrn 1.644
_exptl_crystal_density_method 'not measured'
_exptl_crystal_description block
_exptl_crystal_F_000 728
_exptl_crystal_size_max 0.44
_exptl_crystal_size_mid 0.37
_exptl_crystal_size_min 0.22
_refine_diff_density_max 0.498
_refine_diff_density_min -0.412
_refine_ls_extinction_method none
_refine_ls_goodness_of_fit_ref 0.924
_refine_ls_hydrogen_treatment constr
_refine_ls_matrix_type full
_refine_ls_number_parameters 109
_refine_ls_number_reflns 1283
_refine_ls_number_restraints 0
_refine_ls_restrained_S_all 0.924
_refine_ls_R_factor_all 0.0947
_refine_ls_R_factor_gt 0.0710
_refine_ls_shift/su_max 0.022
_refine_ls_shift/su_mean 0.003
_refine_ls_structure_factor_coef Fsqd
_refine_ls_weighting_details 'calc w = 1/[\s^2^(Fo^2^)+(0.0050P)^2^+3.9400P] where P=(Fo^2^+2Fc^2^)/3'
_refine_ls_weighting_scheme calc
_refine_ls_wR_factor_gt 0.1209
_refine_ls_wR_factor_ref 0.1286
_reflns_number_gt 878
_reflns_number_total 1283
_reflns_threshold_expression I>2\s(I)
_cod_data_source_file lr2025.cif
_cod_data_source_block I
_cod_original_sg_symbol_H-M Pbcn
_cod_database_code 2231618
_cod_database_fobs_code 2231618

loop_
_symmetry_equiv_pos_as_xyz
'x, y, z'
'-x+1/2, -y+1/2, z+1/2'
'x+1/2, -y+1/2, -z'
'-x, y, -z+1/2'
'-x, -y, -z'
'x-1/2, y-1/2, -z-1/2'
'-x-1/2, y-1/2, z'
'x, -y, z-1/2'

loop_
_atom_site_type_symbol
_atom_site_label
_atom_site_fract_x
_atom_site_fract_y
_atom_site_fract_z
_atom_site_U_iso_or_equiv
_atom_site_adp_type
_atom_site_calc_flag
_atom_site_refinement_flags
_atom_site_occupancy
_atom_site_symmetry_multiplicity
F F1 -0.1645(4) -0.1228(3) -0.4379(2) 0.1363(14) Uani d . 1 1
F F2 0.0115(4) -0.1911(3) -0.51367(13) 0.1146(11) Uani d . 1 1
F F3 0.0249(6) -0.0376(3) -0.34538(19) 0.181(2) Uani d . 1 1
F F4 0.2023(4) -0.0915(4) -0.42295(19) 0.1626(19) Uani d . 1 1
N N1 -0.0183(3) -0.3376(3) -0.33165(14) 0.0491(7) Uani d . 1 1
C C1 -0.0181(5) -0.7079(3) -0.2889(2) 0.0673(11) Uani d . 1 1
H H1 -0.0338 -0.7897 -0.3151 0.081 Uiso calc R 1 1
C C2 -0.0311(4) -0.5864(3) -0.3283(2) 0.0586(10) Uani d . 1 1
H H2 -0.0529 -0.5872 -0.3815 0.070 Uiso calc R 1 1
C C3 -0.0126(4) -0.4627(3) -0.29036(18) 0.0472(8) Uani d . 1 1
C C4 -0.0670(5) -0.3406(4) -0.4133(2) 0.0697(12) Uani d . 1 1
H H4A -0.1751 -0.3646 -0.4179 0.084 Uiso calc R 1 1
H H4B -0.0060 -0.4047 -0.4434 0.084 Uiso calc R 1 1
C C5 -0.0388(5) -0.1976(4) -0.4393(2) 0.0663(11) Uani d . 1 1
C C6 0.0846(6) -0.1425(4) -0.3851(2) 0.0743(12) Uani d . 1 1
C C7 0.1226(5) -0.2548(4) -0.3301(2) 0.0636(10) Uani d . 1 1
H H7A 0.2110 -0.3065 -0.3481 0.076 Uiso calc R 1 1
H H7B 0.1432 -0.2204 -0.2779 0.076 Uiso calc R 1 1

loop_
_atom_site_aniso_label
_atom_site_aniso_U_11
_atom_site_aniso_U_22
_atom_site_aniso_U_33
_atom_site_aniso_U_12
_atom_site_aniso_U_13
_atom_site_aniso_U_23
F1 0.089(2) 0.106(2) 0.214(4) 0.0321(19) 0.015(2) 0.049(2)
F2 0.171(3) 0.124(2) 0.0491(14) -0.027(2) 0.0102(17) 0.0096(14)
F3 0.380(7) 0.0575(16) 0.106(2) 0.053(3) -0.059(3) -0.0167(16)
F4 0.153(3) 0.208(4) 0.127(3) -0.099(3) -0.046(2) 0.102(3)
N1 0.0642(19) 0.0434(14) 0.0395(14) -0.0035(14) -0.0065(14) 0.0017(12)
C1 0.075(3) 0.0410(18) 0.086(3) -0.005(2) 0.006(2) -0.0105(18)
C2 0.069(3) 0.0468(19) 0.060(2) -0.0026(18) -0.0019(19) -0.0090(17)
C3 0.052(2) 0.0416(17) 0.0478(17) -0.0006(16) -0.0009(16) -0.0011(14)
C4 0.097(3) 0.063(2) 0.049(2) -0.005(2) -0.020(2) 0.0015(19)
C5 0.084(3) 0.069(2) 0.047(2) 0.009(2) 0.003(2) 0.0102(18)
C6 0.107(4) 0.058(2) 0.058(2) -0.016(2) -0.002(2) 0.011(2)
C7 0.078(3) 0.053(2) 0.060(2) -0.012(2) -0.009(2) 0.0106(18)

loop_
_atom_type_symbol
_atom_type_description
_atom_type_scat_dispersion_real
_atom_type_scat_dispersion_imag
_atom_type_scat_source
C C 0.0033 0.0016 'International Tables Vol C Tables 4.2.6.8 and 6.1.1.4'
H H 0.0000 0.0000 'International Tables Vol C Tables 4.2.6.8 and 6.1.1.4'
F F 0.0171 0.0103 'International Tables Vol C Tables 4.2.6.8 and 6.1.1.4'
N N 0.0061 0.0033 'International Tables Vol C Tables 4.2.6.8 and 6.1.1.4'

loop_
_geom_angle_atom_site_label_1
_geom_angle_atom_site_label_2
_geom_angle_atom_site_label_3
_geom_angle_site_symmetry_1
_geom_angle_site_symmetry_3
_geom_angle
C3 N1 C4 . . 117.9(3)
C3 N1 C7 . . 116.2(3)
C4 N1 C7 . . 105.7(3)
C1 C1 C2 4_554 . 119.7(2)
C1 C1 H1 4_554 . 120.1
C2 C1 H1 . . 120.1
C1 C2 C3 . . 121.5(3)
C1 C2 H2 . . 119.3
C3 C2 H2 . . 119.3
C2 C3 C3 . 4_554 118.7(2)
C2 C3 N1 . . 121.5(3)
C3 C3 N1 4_554 . 119.80(16)
N1 C4 C5 . . 102.6(3)
N1 C4 H4A . . 111.2
C5 C4 H4A . . 111.2
N1 C4 H4B . . 111.2
C5 C4 H4B . . 111.2
H4A C4 H4B . . 109.2
F1 C5 F2 . . 105.1(3)
F1 C5 C4 . . 112.5(4)
F2 C5 C4 . . 112.3(3)
F1 C5 C6 . . 112.0(4)
F2 C5 C6 . . 109.4(4)
C4 C5 C6 . . 105.6(3)
F4 C6 F3 . . 105.0(4)
F4 C6 C7 . . 115.0(4)
F3 C6 C7 . . 109.7(3)
F4 C6 C5 . . 112.6(3)
F3 C6 C5 . . 108.2(4)
C7 C6 C5 . . 106.2(3)
N1 C7 C6 . . 102.4(3)
N1 C7 H7A . . 111.3
C6 C7 H7A . . 111.3
N1 C7 H7B . . 111.3
C6 C7 H7B . . 111.3
H7A C7 H7B . . 109.2

loop_
_geom_bond_atom_site_label_1
_geom_bond_atom_site_label_2
_geom_bond_site_symmetry_2
_geom_bond_distance
F1 C5 . 1.315(5)
F2 C5 . 1.344(4)
F3 C6 . 1.337(5)
F4 C6 . 1.309(5)
N1 C3 . 1.418(4)
N1 C4 . 1.458(4)
N1 C7 . 1.468(5)
C1 C1 4_554 1.364(7)
C1 C2 . 1.374(5)
C1 H1 . 0.9300
C2 C3 . 1.385(4)
C2 H2 . 0.9300
C3 C3 4_554 1.397(6)
C4 C5 . 1.493(5)
C4 H4A . 0.9700
C4 H4B . 0.9700
C5 C6 . 1.516(6)
C6 C7 . 1.485(5)
C7 H7A . 0.9700
C7 H7B . 0.9700

loop_
_geom_hbond_atom_site_label_D
_geom_hbond_atom_site_label_H
_geom_hbond_atom_site_label_A
_geom_hbond_site_symmetry_A
_geom_hbond_distance_DH
_geom_hbond_distance_HA
_geom_hbond_distance_DA
_geom_hbond_angle_DHA
C1 H1 F3 1_545 0.93 2.54 3.398(4) 153.7
C7 H7B N1 4_554 0.97 2.45 3.020(4) 117.1

loop_
_geom_torsion_atom_site_label_1
_geom_torsion_atom_site_label_2
_geom_torsion_atom_site_label_3
_geom_torsion_atom_site_label_4
_geom_torsion_site_symmetry_1
_geom_torsion_site_symmetry_4
_geom_torsion
C1 C1 C2 C3 4_554 . -1.8(8)
C1 C2 C3 C3 . 4_554 -3.0(7)
C1 C2 C3 N1 . . 176.7(4)
C4 N1 C3 C2 . . 9.0(5)
C7 N1 C3 C2 . . -118.0(4)
C4 N1 C3 C3 . 4_554 -171.2(4)
C7 N1 C3 C3 . 4_554 61.8(5)
C3 N1 C4 C5 . . -172.8(3)
C7 N1 C4 C5 . . -40.9(4)
N1 C4 C5 F1 . . -98.1(4)
N1 C4 C5 F2 . . 143.5(4)
N1 C4 C5 C6 . . 24.4(4)
F1 C5 C6 F4 . . -110.5(5)
F2 C5 C6 F4 . . 5.7(5)
C4 C5 C6 F4 . . 126.7(4)
F1 C5 C6 F3 . . 5.1(5)
F2 C5 C6 F3 . . 121.2(4)
C4 C5 C6 F3 . . -117.7(4)
F1 C5 C6 C7 . . 122.8(4)
F2 C5 C6 C7 . . -121.1(4)
C4 C5 C6 C7 . . 0.0(5)
C3 N1 C7 C6 . . 173.7(3)
C4 N1 C7 C6 . . 40.8(4)
F4 C6 C7 N1 . . -149.4(4)
F3 C6 C7 N1 . . 92.5(4)
C5 C6 C7 N1 . . -24.1(4)
